data_4320569
loop_
_publ_author_name
'Bao-Qing Ma'
'Hao-Ling Sun'
'Song Gao'
'Guang-Xian Xu'

_publ_section_title
;
 Variable Dimensionality from Mononuclear and Trinuclear to One and Two
 Dimensions: A Series of Copper(II) Compounds with 4,4'-Dipyridine Dioxide
;
_journal_name_full 'Inorganic Chemistry'
_journal_page_first 6247
_journal_page_last 6253
_journal_paper_doi 10.1021/ic0104712
_journal_volume 40
_journal_year 2001
_chemical_formula_sum 'C30 H24 Cl Cu0.5 N6 O10'
_chemical_formula_weight 695.77
_chemical_name_systematic
;
   ?
;
_space_group_IT_number 2
_symmetry_cell_setting triclinic
_symmetry_space_group_name_Hall '-P 1'
_symmetry_space_group_name_H-M 'P -1'
_atom_sites_solution_hydrogens geom
_atom_sites_solution_primary direct
_atom_sites_solution_secondary difmap
_audit_creation_method SHELXL-97
_cell_angle_alpha 104.719(3)
_cell_angle_beta 97.282(5)
_cell_angle_gamma 98.254(5)
_cell_formula_units_Z 2
_cell_length_a 8.9729(5)
_cell_length_b 11.6632(11)
_cell_length_c 14.3691(12)
_cell_measurement_temperature 293(2)
_cell_volume 1418.3(2)
_computing_cell_refinement 'HKL Scalepack'
_computing_data_collection KappaCCD
_computing_data_reduction 'HKL Denzo & Maxus'
_computing_molecular_graphics 'Siemens SHELXTL (1990)'
_computing_publication_material 'SIemens SHELXL-97'
_computing_structure_refinement 'SHELXL-97 (Sheldrick, 1997)'
_computing_structure_solution 'SHELXS-97 (Sheldrick, 1990)'
_diffrn_ambient_temperature 293(2)
_diffrn_detector_area_resol_mean 0.71
_diffrn_measured_fraction_theta_full 0.996
_diffrn_measured_fraction_theta_max 0.996
_diffrn_measurement_device_type 'NONIUS KappaCCD'
_diffrn_measurement_method CCD
_diffrn_radiation_monochromator graphite
_diffrn_radiation_source 'fine-focus sealed tube'
_diffrn_radiation_type MoK\a
_diffrn_radiation_wavelength 0.71073
_diffrn_reflns_av_R_equivalents 0.1001
_diffrn_reflns_av_sigmaI/netI 0.0876
_diffrn_reflns_limit_h_max 10
_diffrn_reflns_limit_h_min -10
_diffrn_reflns_limit_k_max 13
_diffrn_reflns_limit_k_min -13
_diffrn_reflns_limit_l_max 17
_diffrn_reflns_limit_l_min -17
_diffrn_reflns_number 21777
_diffrn_reflns_theta_full 25.00
_diffrn_reflns_theta_max 25.00
_diffrn_reflns_theta_min 3.45
_exptl_absorpt_coefficient_mu 0.574
_exptl_absorpt_correction_T_max 0.966
_exptl_absorpt_correction_T_min 0.926
_exptl_absorpt_correction_type SORTAV
_exptl_crystal_colour 'organge red'
_exptl_crystal_density_diffrn 1.629
_exptl_crystal_density_method 'not measured'
_exptl_crystal_description Prismatic
_exptl_crystal_F_000 715
_exptl_crystal_size_max 0.24
_exptl_crystal_size_mid 0.12
_exptl_crystal_size_min 0.07
_refine_diff_density_max 1.014
_refine_diff_density_min -0.335
_refine_diff_density_rms 0.066
_refine_ls_extinction_method none
_refine_ls_goodness_of_fit_ref 1.037
_refine_ls_hydrogen_treatment mixed
_refine_ls_matrix_type full
_refine_ls_number_parameters 430
_refine_ls_number_reflns 4973
_refine_ls_number_restraints 0
_refine_ls_restrained_S_all 1.037
_refine_ls_R_factor_all 0.1116
_refine_ls_R_factor_gt 0.0644
_refine_ls_shift/su_max 0.000
_refine_ls_shift/su_mean 0.000
_refine_ls_structure_factor_coef Fsqd
_refine_ls_weighting_details 'calc w=1/[\s^2^(Fo^2^)+(0.0553P)^2^+1.8874P] where P=(Fo^2^+2Fc^2^)/3'
_refine_ls_weighting_scheme calc
_refine_ls_wR_factor_gt 0.1345
_refine_ls_wR_factor_ref 0.1524
_reflns_number_gt 3314
_reflns_number_total 4973
_reflns_threshold_expression >2sigma(I)
_cod_data_source_file ic0104712_2.cif
_cod_data_source_block Compound2
_cod_depositor_comments
;
The following automatic conversions were performed:

'_symmetry_cell_setting' value 'Triclinic' changed to 'triclinic'
according to the built-in table from CIF Core dictionary named
'cif_core.dic' version 2.4.1 from 2010-06-29.

Automatic conversion script
Id: cif_fix_values 1646 2011-03-28 12:23:43Z adriana 
;
_cod_original_formula_sum 'C30 H24 Cl Cu0.50 N6 O10'
_cod_database_code 4320569

loop_
_symmetry_equiv_pos_as_xyz
'x, y, z'
'-x, -y, -z'

loop_
_atom_site_label
_atom_site_type_symbol
_atom_site_fract_x
_atom_site_fract_y
_atom_site_fract_z
_atom_site_U_iso_or_equiv
_atom_site_adp_type
_atom_site_occupancy
_atom_site_symmetry_multiplicity
_atom_site_calc_flag
_atom_site_refinement_flags
_atom_site_disorder_assembly
_atom_site_disorder_group
Cu1 Cu 0.0000 0.0000 0.0000 0.0341(2) Uani 1 2 d S . .
Cl1 Cl 0.27221(16) 0.29714(13) -0.32107(9) 0.0581(4) Uani 1 1 d . . .
O1 O 0.2217(3) 0.0220(3) 0.0476(2) 0.0454(8) Uani 1 1 d . . .
O2 O 0.8225(4) -0.6081(3) -0.0738(3) 0.0585(10) Uani 1 1 d . . .
O3 O 0.0740(4) 0.0212(3) -0.1448(2) 0.0509(9) Uani 1 1 d . . .
O4 O -0.5659(4) 0.1464(4) -0.6926(3) 0.0652(11) Uani 1 1 d . . .
O5 O 0.0176(4) 0.1775(3) 0.0398(2) 0.0443(8) Uani 1 1 d . . .
O6 O 0.1966(5) 0.7285(4) 0.6880(3) 0.0687(11) Uani 1 1 d . . .
O7 O 0.3207(7) 0.2107(4) -0.2776(3) 0.1104(19) Uani 1 1 d . . .
O8 O 0.4057(6) 0.3676(5) -0.3376(4) 0.1030(16) Uani 1 1 d . . .
O9 O 0.2002(5) 0.3773(4) -0.2590(3) 0.0931(15) Uani 1 1 d . . .
O10 O 0.1791(5) 0.2406(4) -0.4144(3) 0.0859(14) Uani 1 1 d . . .
N1 N 0.3082(4) -0.0625(3) 0.0260(3) 0.0366(9) Uani 1 1 d . . .
N2 N 0.7459(4) -0.5189(3) -0.0589(3) 0.0425(10) Uani 1 1 d . . .
N3 N -0.0144(4) 0.0404(3) -0.2181(3) 0.0394(9) Uani 1 1 d . . .
N4 N -0.4795(4) 0.1310(4) -0.6180(3) 0.0462(10) Uani 1 1 d . . .
N5 N 0.0650(5) 0.2557(4) 0.1263(3) 0.0524(11) Uani 1 1 d . . .
N6 N 0.1933(6) 0.6587(4) 0.5969(4) 0.0646(13) Uani 1 1 d . . .
C1 C 0.4030(5) -0.0791(4) 0.1000(3) 0.0396(11) Uani 1 1 d . . .
H1A H 0.4066 -0.0327 0.1636 0.048 Uiso 1 1 calc R . .
C2 C 0.4934(5) -0.1635(4) 0.0821(3) 0.0412(11) Uani 1 1 d . . .
H2A H 0.5584 -0.1742 0.1338 0.049 Uiso 1 1 calc R . .
C3 C 0.4902(5) -0.2342(4) -0.0126(3) 0.0363(10) Uani 1 1 d . . .
C4 C 0.3948(5) -0.2116(4) -0.0870(3) 0.0414(11) Uani 1 1 d . . .
H4A H 0.3915 -0.2554 -0.1513 0.050 Uiso 1 1 calc R . .
C5 C 0.3050(5) -0.1253(4) -0.0671(3) 0.0411(11) Uani 1 1 d . . .
H5A H 0.2422 -0.1104 -0.1177 0.049 Uiso 1 1 calc R . .
C6 C 0.5825(5) -0.3313(4) -0.0303(3) 0.0339(10) Uani 1 1 d . . .
C7 C 0.7172(5) -0.3260(4) 0.0310(3) 0.0397(11) Uani 1 1 d . . .
H7B H 0.7545 -0.2578 0.0832 0.048 Uiso 1 1 calc R . .
C8 C 0.7962(5) -0.4188(4) 0.0162(3) 0.0424(12) Uani 1 1 d . . .
H8B H 0.8861 -0.4129 0.0586 0.051 Uiso 1 1 calc R . .
C9 C 0.6164(5) -0.5269(4) -0.1210(4) 0.0483(12) Uani 1 1 d . . .
H9B H 0.5827 -0.5953 -0.1736 0.058 Uiso 1 1 calc R . .
C10 C 0.5334(5) -0.4352(4) -0.1078(4) 0.0439(12) Uani 1 1 d . . .
H10B H 0.4437 -0.4428 -0.1510 0.053 Uiso 1 1 calc R . .
C11 C -0.0298(5) -0.0353(4) -0.3080(3) 0.0413(11) Uani 1 1 d . . .
H11A H 0.0211 -0.1003 -0.3174 0.050 Uiso 1 1 calc R . .
C12 C -0.1192(5) -0.0181(4) -0.3859(3) 0.0419(11) Uani 1 1 d . . .
H12A H -0.1285 -0.0717 -0.4474 0.050 Uiso 1 1 calc R . .
C13 C -0.1969(5) 0.0789(4) -0.3744(3) 0.0359(10) Uani 1 1 d . . .
C14 C -0.1774(5) 0.1543(4) -0.2805(3) 0.0414(11) Uani 1 1 d . . .
H14A H -0.2274 0.2199 -0.2694 0.050 Uiso 1 1 calc R . .
C15 C -0.0873(5) 0.1356(4) -0.2037(3) 0.0440(12) Uani 1 1 d . . .
H15A H -0.0760 0.1883 -0.1416 0.053 Uiso 1 1 calc R . .
C16 C -0.2938(5) 0.0978(4) -0.4580(3) 0.0376(11) Uani 1 1 d . . .
C17 C -0.2811(5) 0.0434(4) -0.5545(3) 0.0423(11) Uani 1 1 d . . .
H17A H -0.2091 -0.0061 -0.5664 0.051 Uiso 1 1 calc R . .
C18 C -0.3709(5) 0.0608(4) -0.6316(4) 0.0473(12) Uani 1 1 d . . .
H18A H -0.3579 0.0240 -0.6948 0.057 Uiso 1 1 calc R . .
C19 C -0.4947(5) 0.1835(5) -0.5258(4) 0.0484(13) Uani 1 1 d . . .
H19A H -0.5689 0.2313 -0.5155 0.058 Uiso 1 1 calc R . .
C20 C -0.4052(5) 0.1693(4) -0.4467(4) 0.0451(12) Uani 1 1 d . . .
H20A H -0.4190 0.2081 -0.3842 0.054 Uiso 1 1 calc R . .
C21 C 0.0025(6) 0.3632(5) 0.1432(4) 0.0532(13) Uani 1 1 d . . .
H21A H -0.0653 0.3765 0.0942 0.064 Uiso 1 1 calc R . .
C22 C 0.0416(7) 0.4427(5) 0.2284(4) 0.0614(15) Uani 1 1 d . . .
H22A H 0.0014 0.5132 0.2385 0.074 Uiso 1 1 calc R . .
C23 C 0.1427(6) 0.4265(5) 0.3062(4) 0.0522(13) Uani 1 1 d . . .
C24 C 0.2049(6) 0.3293(5) 0.2852(4) 0.0555(14) Uani 1 1 d . . .
H24A H 0.2781 0.3180 0.3323 0.067 Uiso 1 1 calc R . .
C25 C 0.1641(6) 0.2416(5) 0.1935(4) 0.0627(15) Uani 1 1 d . . .
H25A H 0.2092 0.1735 0.1817 0.075 Uiso 1 1 calc R . .
C26 C 0.1668(6) 0.5123(5) 0.4060(4) 0.0551(14) Uani 1 1 d . . .
C27 C 0.0797(6) 0.6014(5) 0.4316(4) 0.0596(15) Uani 1 1 d . . .
H27A H 0.0094 0.6133 0.3831 0.072 Uiso 1 1 calc R . .
C28 C 0.0926(6) 0.6686(5) 0.5205(4) 0.0566(14) Uani 1 1 d . . .
H28A H 0.0305 0.7262 0.5329 0.068 Uiso 1 1 calc R . .
C29 C 0.2814(7) 0.5802(6) 0.5745(4) 0.0699(17) Uani 1 1 d . . .
H29A H 0.3548 0.5754 0.6245 0.084 Uiso 1 1 calc R . .
C30 C 0.2759(7) 0.5059(5) 0.4861(4) 0.0663(16) Uani 1 1 d . . .
H30A H 0.3415 0.4507 0.4765 0.080 Uiso 1 1 calc R . .

loop_
_atom_site_aniso_label
_atom_site_aniso_U_11
_atom_site_aniso_U_22
_atom_site_aniso_U_33
_atom_site_aniso_U_23
_atom_site_aniso_U_13
_atom_site_aniso_U_12
Cu1 0.0363(4) 0.0325(5) 0.0333(5) 0.0046(4) 0.0016(3) 0.0174(3)
Cl1 0.0726(9) 0.0554(9) 0.0417(8) -0.0006(6) -0.0002(7) 0.0313(7)
O1 0.0402(17) 0.0409(19) 0.050(2) -0.0013(16) -0.0009(15) 0.0236(15)
O2 0.054(2) 0.043(2) 0.079(3) 0.0104(19) 0.0058(18) 0.0294(17)
O3 0.056(2) 0.063(2) 0.0362(19) 0.0122(17) 0.0009(16) 0.0285(18)
O4 0.063(2) 0.086(3) 0.053(2) 0.027(2) -0.0051(18) 0.030(2)
O5 0.058(2) 0.0317(18) 0.0348(19) -0.0049(15) -0.0038(15) 0.0185(15)
O6 0.091(3) 0.070(3) 0.034(2) 0.0067(19) 0.0065(19) -0.008(2)
O7 0.198(6) 0.086(3) 0.060(3) 0.025(3) -0.002(3) 0.079(4)
O8 0.097(4) 0.104(4) 0.105(4) 0.018(3) 0.019(3) 0.023(3)
O9 0.105(3) 0.101(4) 0.064(3) -0.015(2) 0.009(2) 0.062(3)
O10 0.106(3) 0.079(3) 0.053(3) -0.015(2) -0.025(2) 0.045(3)
N1 0.0313(19) 0.036(2) 0.040(2) 0.0036(18) 0.0005(16) 0.0130(16)
N2 0.038(2) 0.041(2) 0.053(3) 0.013(2) 0.0090(19) 0.0164(18)
N3 0.039(2) 0.047(2) 0.033(2) 0.0102(19) 0.0042(17) 0.0143(18)
N4 0.047(2) 0.049(3) 0.044(3) 0.017(2) 0.0007(19) 0.012(2)
N5 0.045(2) 0.068(3) 0.050(3) 0.027(2) 0.008(2) 0.013(2)
N6 0.073(3) 0.047(3) 0.071(4) 0.016(3) 0.013(3) 0.000(2)
C1 0.039(2) 0.046(3) 0.029(3) 0.001(2) 0.000(2) 0.017(2)
C2 0.041(3) 0.044(3) 0.039(3) 0.009(2) -0.003(2) 0.017(2)
C3 0.034(2) 0.036(3) 0.039(3) 0.008(2) 0.006(2) 0.011(2)
C4 0.041(3) 0.051(3) 0.030(3) 0.004(2) 0.002(2) 0.020(2)
C5 0.043(3) 0.048(3) 0.035(3) 0.011(2) 0.003(2) 0.020(2)
C6 0.035(2) 0.035(3) 0.034(3) 0.009(2) 0.0069(19) 0.0134(19)
C7 0.036(2) 0.039(3) 0.042(3) 0.007(2) 0.003(2) 0.011(2)
C8 0.034(2) 0.047(3) 0.046(3) 0.011(2) -0.002(2) 0.015(2)
C9 0.046(3) 0.040(3) 0.053(3) 0.002(2) 0.002(2) 0.014(2)
C10 0.039(3) 0.046(3) 0.046(3) 0.009(2) 0.000(2) 0.017(2)
C11 0.047(3) 0.038(3) 0.036(3) 0.004(2) 0.006(2) 0.015(2)
C12 0.050(3) 0.041(3) 0.035(3) 0.005(2) 0.005(2) 0.018(2)
C13 0.039(2) 0.033(3) 0.036(3) 0.010(2) 0.007(2) 0.008(2)
C14 0.046(3) 0.038(3) 0.041(3) 0.006(2) 0.007(2) 0.017(2)
C15 0.051(3) 0.041(3) 0.037(3) 0.003(2) 0.003(2) 0.017(2)
C16 0.041(2) 0.035(3) 0.035(3) 0.007(2) 0.005(2) 0.008(2)
C17 0.043(3) 0.043(3) 0.043(3) 0.014(2) 0.001(2) 0.015(2)
C18 0.049(3) 0.048(3) 0.044(3) 0.009(2) 0.005(2) 0.016(2)
C19 0.043(3) 0.052(3) 0.055(3) 0.016(3) 0.010(2) 0.020(2)
C20 0.043(3) 0.048(3) 0.044(3) 0.007(2) 0.009(2) 0.016(2)
C21 0.063(3) 0.047(3) 0.053(3) 0.017(3) 0.015(3) 0.012(3)
C22 0.077(4) 0.053(4) 0.064(4) 0.019(3) 0.019(3) 0.033(3)
C23 0.057(3) 0.047(3) 0.052(3) 0.015(3) 0.003(3) 0.013(3)
C24 0.057(3) 0.059(4) 0.040(3) -0.005(3) -0.001(2) 0.019(3)
C25 0.063(3) 0.060(4) 0.073(4) 0.024(3) 0.016(3) 0.025(3)
C26 0.061(3) 0.048(3) 0.054(3) 0.009(3) 0.007(3) 0.011(3)
C27 0.072(4) 0.050(3) 0.060(4) 0.011(3) 0.019(3) 0.023(3)
C28 0.061(3) 0.057(4) 0.049(3) 0.015(3) 0.000(3) 0.009(3)
C29 0.078(4) 0.065(4) 0.051(4) 0.006(3) -0.005(3) -0.001(3)
C30 0.079(4) 0.065(4) 0.063(4) 0.019(3) 0.016(3) 0.031(3)

loop_
_atom_type_symbol
_atom_type_description
_atom_type_scat_dispersion_real
_atom_type_scat_dispersion_imag
_atom_type_scat_source
C C 0.0033 0.0016 'International Tables Vol C Tables 4.2.6.8 and 6.1.1.4'
H H 0.0000 0.0000 'International Tables Vol C Tables 4.2.6.8 and 6.1.1.4'
N N 0.0061 0.0033 'International Tables Vol C Tables 4.2.6.8 and 6.1.1.4'
O O 0.0106 0.0060 'International Tables Vol C Tables 4.2.6.8 and 6.1.1.4'
Cl Cl 0.1484 0.1585 'International Tables Vol C Tables 4.2.6.8 and 6.1.1.4'
Cu Cu 0.3201 1.2651 'International Tables Vol C Tables 4.2.6.8 and 6.1.1.4'

loop_
_geom_angle_atom_site_label_1
_geom_angle_atom_site_label_2
_geom_angle_atom_site_label_3
_geom_angle
_geom_angle_site_symmetry_1
_geom_angle_site_symmetry_3
_geom_angle_publ_flag
O1 Cu1 O1 180.00(19) . 2 ?
O1 Cu1 O5 91.24(12) . 2 ?
O1 Cu1 O5 88.76(12) 2 2 ?
O1 Cu1 O5 88.76(12) . . ?
O1 Cu1 O5 91.24(12) 2 . ?
O5 Cu1 O5 180.00(5) 2 . ?
O1 Cu1 O3 84.71(12) . . ?
O1 Cu1 O3 95.29(12) 2 . ?
O5 Cu1 O3 93.44(13) 2 . ?
O5 Cu1 O3 86.56(13) . . ?
O1 Cu1 O3 95.29(12) . 2 ?
O1 Cu1 O3 84.71(12) 2 2 ?
O5 Cu1 O3 86.56(13) 2 2 ?
O5 Cu1 O3 93.44(13) . 2 ?
O3 Cu1 O3 180.0(3) . 2 ?
O7 Cl1 O9 111.9(3) . . ?
O7 Cl1 O10 110.9(3) . . ?
O9 Cl1 O10 112.5(3) . . ?
O7 Cl1 O8 107.6(3) . . ?
O9 Cl1 O8 106.9(3) . . ?
O10 Cl1 O8 106.8(3) . . ?
N1 O1 Cu1 125.4(2) . . ?
N3 O3 Cu1 125.7(2) . . ?
N5 O5 Cu1 130.0(3) . . ?
O1 N1 C5 121.1(4) . . ?
O1 N1 C1 117.8(4) . . ?
C5 N1 C1 121.1(4) . . ?
O2 N2 C8 121.2(4) . . ?
O2 N2 C9 119.4(4) . . ?
C8 N2 C9 119.4(4) . . ?
O3 N3 C11 119.1(4) . . ?
O3 N3 C15 120.8(4) . . ?
C11 N3 C15 120.1(4) . . ?
O4 N4 C19 121.4(4) . . ?
O4 N4 C18 120.7(4) . . ?
C19 N4 C18 117.9(4) . . ?
C25 N5 O5 124.4(5) . . ?
C25 N5 C21 119.5(5) . . ?
O5 N5 C21 116.1(4) . . ?
C29 N6 O6 124.4(5) . . ?
C29 N6 C28 115.7(5) . . ?
O6 N6 C28 119.9(5) . . ?
N1 C1 C2 120.2(4) . . ?
C1 C2 C3 121.0(4) . . ?
C4 C3 C2 117.0(4) . . ?
C4 C3 C6 122.7(4) . . ?
C2 C3 C6 120.3(4) . . ?
C5 C4 C3 120.9(4) . . ?
N1 C5 C4 119.8(4) . . ?
C7 C6 C10 116.7(4) . . ?
C7 C6 C3 122.3(4) . . ?
C10 C6 C3 121.0(4) . . ?
C8 C7 C6 121.3(4) . . ?
N2 C8 C7 121.0(4) . . ?
N2 C9 C10 121.0(5) . . ?
C9 C10 C6 120.5(4) . . ?
N3 C11 C12 120.9(4) . . ?
C11 C12 C13 121.0(4) . . ?
C14 C13 C12 115.9(4) . . ?
C14 C13 C16 122.8(4) . . ?
C12 C13 C16 121.2(4) . . ?
C15 C14 C13 122.1(4) . . ?
N3 C15 C14 119.9(4) . . ?
C20 C16 C17 115.3(4) . . ?
C20 C16 C13 122.6(4) . . ?
C17 C16 C13 122.1(4) . . ?
C18 C17 C16 122.0(4) . . ?
C17 C18 N4 121.2(5) . . ?
N4 C19 C20 122.4(4) . . ?
C19 C20 C16 121.1(5) . . ?
C22 C21 N5 119.1(5) . . ?
C21 C22 C23 123.0(5) . . ?
C24 C23 C22 115.6(5) . . ?
C24 C23 C26 123.8(5) . . ?
C22 C23 C26 120.5(5) . . ?
C23 C24 C25 122.3(5) . . ?
N5 C25 C24 120.3(5) . . ?
C27 C26 C30 113.6(5) . . ?
C27 C26 C23 123.2(5) . . ?
C30 C26 C23 123.1(5) . . ?
C28 C27 C26 122.6(6) . . ?
C27 C28 N6 123.1(6) . . ?
N6 C29 C30 125.8(6) . . ?
C29 C30 C26 119.0(6) . . ?

loop_
_geom_bond_atom_site_label_1
_geom_bond_atom_site_label_2
_geom_bond_distance
_geom_bond_site_symmetry_2
_geom_bond_publ_flag
Cu1 O1 1.977(3) . ?
Cu1 O1 1.977(3) 2 ?
Cu1 O5 1.980(3) 2 ?
Cu1 O5 1.980(3) . ?
Cu1 O3 2.323(3) . ?
Cu1 O3 2.323(3) 2 ?
Cl1 O7 1.404(4) . ?
Cl1 O9 1.408(4) . ?
Cl1 O10 1.428(4) . ?
Cl1 O8 1.434(5) . ?
O1 N1 1.340(4) . ?
O2 N2 1.315(4) . ?
O3 N3 1.322(4) . ?
O4 N4 1.308(5) . ?
O5 N5 1.318(5) . ?
O6 N6 1.349(6) . ?
N1 C5 1.346(5) . ?
N1 C1 1.348(5) . ?
N2 C8 1.348(6) . ?
N2 C9 1.349(6) . ?
N3 C11 1.345(5) . ?
N3 C15 1.352(5) . ?
N4 C19 1.344(6) . ?
N4 C18 1.362(6) . ?
N5 C25 1.286(6) . ?
N5 C21 1.423(6) . ?
N6 C29 1.300(7) . ?
N6 C28 1.370(7) . ?
C1 C2 1.358(6) . ?
C2 C3 1.395(6) . ?
C3 C4 1.386(6) . ?
C3 C6 1.487(6) . ?
C4 C5 1.374(6) . ?
C6 C7 1.385(6) . ?
C6 C10 1.393(6) . ?
C7 C8 1.364(6) . ?
C9 C10 1.377(6) . ?
C11 C12 1.366(6) . ?
C12 C13 1.398(6) . ?
C13 C14 1.384(6) . ?
C13 C16 1.474(6) . ?
C14 C15 1.366(6) . ?
C16 C20 1.390(6) . ?
C16 C17 1.397(6) . ?
C17 C18 1.361(6) . ?
C19 C20 1.367(6) . ?
C21 C22 1.305(7) . ?
C22 C23 1.417(7) . ?
C23 C24 1.319(7) . ?
C23 C26 1.494(7) . ?
C24 C25 1.415(7) . ?
C26 C27 1.392(7) . ?
C26 C30 1.439(8) . ?
C27 C28 1.299(7) . ?
C29 C30 1.333(8) . ?
